data_7200456
loop_
_publ_author_name
'Ma, Lu-Fang'
'Wang, Li-Ya'
'Hu, Jiang-Liang'
'Wang, Yao-Yu'
'Batten, Stuart R.'
'Wang, Jian-Ge'

_publ_section_title
;
 Dicarboxylate anion-dependent assembly of Ni(II) coordination polymers
 with 4,4&#x2032;-dipyridyl sulfide
;
_journal_issue 5
_journal_name_full CrystEngComm
_journal_page_first 777
_journal_paper_doi 10.1039/b815916e
_journal_volume 11
_journal_year 2009
_chemical_formula_sum 'C44 H42 N4 Ni2 O9 S2'
_chemical_formula_weight 952.36
_chemical_name_systematic
;

?

;
_space_group_IT_number 9
_symmetry_cell_setting monoclinic
_symmetry_space_group_name_Hall 'C -2yc'
_symmetry_space_group_name_H-M 'C 1 c 1'
_atom_sites_solution_hydrogens geom
_atom_sites_solution_primary direct
_atom_sites_solution_secondary difmap
_audit_creation_method SHELXL-97
_cell_angle_alpha 90.00
_cell_angle_beta 114.8620(10)
_cell_angle_gamma 90.00
_cell_formula_units_Z 4
_cell_length_a 15.3099(10)
_cell_length_b 27.9468(18)
_cell_length_c 15.7112(10)
_cell_measurement_reflns_used 9065
_cell_measurement_temperature 291(2)
_cell_measurement_theta_max 25.92
_cell_measurement_theta_min 2.55
_cell_volume 6099.2(7)
_computing_cell_refinement 'Bruker SMART'
_computing_data_collection 'Bruker SMART'
_computing_data_reduction 'Bruker SAINT'
_computing_molecular_graphics 'Bruker SHELXTL'
_computing_publication_material 'Bruker SHELXTL'
_computing_structure_refinement 'SHELXL-97 (Sheldrick, 1997)'
_computing_structure_solution 'SHELXS-97 (Sheldrick, 1990)'
_diffrn_ambient_temperature 291(2)
_diffrn_measured_fraction_theta_full 0.991
_diffrn_measured_fraction_theta_max 0.991
_diffrn_measurement_device_type 'CCD area detector'
_diffrn_measurement_method 'phi and omega scans'
_diffrn_radiation_monochromator graphite
_diffrn_radiation_source 'fine-focus sealed tube'
_diffrn_radiation_type MoK\a
_diffrn_radiation_wavelength 0.71073
_diffrn_reflns_av_R_equivalents 0.0287
_diffrn_reflns_av_sigmaI/netI 0.0450
_diffrn_reflns_limit_h_max 18
_diffrn_reflns_limit_h_min -18
_diffrn_reflns_limit_k_max 33
_diffrn_reflns_limit_k_min -33
_diffrn_reflns_limit_l_max 19
_diffrn_reflns_limit_l_min -18
_diffrn_reflns_number 22314
_diffrn_reflns_theta_full 25.50
_diffrn_reflns_theta_max 25.50
_diffrn_reflns_theta_min 2.55
_diffrn_standards_number 0
_exptl_absorpt_coefficient_mu 0.728
_exptl_absorpt_correction_T_max 0.8078
_exptl_absorpt_correction_T_min 0.7380
_exptl_absorpt_correction_type multi-scan
_exptl_absorpt_process_details sadabs
_exptl_crystal_colour blue
_exptl_crystal_density_diffrn 1.037
_exptl_crystal_density_method 'not measured'
_exptl_crystal_description block
_exptl_crystal_F_000 1976
_exptl_crystal_size_max 0.44
_exptl_crystal_size_mid 0.32
_exptl_crystal_size_min 0.31
_refine_diff_density_max 0.985
_refine_diff_density_min -0.508
_refine_diff_density_rms 0.098
_refine_ls_abs_structure_details 'Flack H D (1983), Acta Cryst. A39, 876-881'
_refine_ls_abs_structure_Flack 0.003(14)
_refine_ls_extinction_method none
_refine_ls_goodness_of_fit_ref 1.067
_refine_ls_hydrogen_treatment constr
_refine_ls_matrix_type full
_refine_ls_number_parameters 570
_refine_ls_number_reflns 10908
_refine_ls_number_restraints 237
_refine_ls_restrained_S_all 1.088
_refine_ls_R_factor_all 0.0591
_refine_ls_R_factor_gt 0.0543
_refine_ls_shift/su_max 0.001
_refine_ls_shift/su_mean 0.000
_refine_ls_structure_factor_coef Fsqd
_refine_ls_weighting_details 'calc w=1/[\s^2^(Fo^2^)+(0.1061P)^2^+2.3998P] where P=(Fo^2^+2Fc^2^)/3'
_refine_ls_weighting_scheme calc
_refine_ls_wR_factor_gt 0.1458
_refine_ls_wR_factor_ref 0.1506
_reflns_number_gt 10042
_reflns_number_total 10908
_reflns_threshold_expression >2sigma(I)
_cod_data_source_file b815916e.txt
_cod_data_source_block e
_cod_depositor_comments
;
The following automatic conversions were performed:
'_symmetry_cell_setting' value 'Monoclinic' changed to 'monoclinic'
according to '/home/saulius/struct/CIF-dictionaries/cif_core.dic'
dictionary named 'cif_core.dic' version 2.4.1 from 2010-06-29.

Automatic conversion script
Id: cif_fix_enum 1527 2010-12-29 10:47:43Z saulius 
;
_cod_original_sg_symbol_H-M Cc
_cod_original_formula_sum 'C44 H42N4 Ni2O9 S2'
_cod_database_code 7200456

loop_
_symmetry_equiv_pos_as_xyz
'x, y, z'
'x, -y, z+1/2'
'x+1/2, y+1/2, z'
'x+1/2, -y+1/2, z+1/2'

loop_
_atom_site_label
_atom_site_type_symbol
_atom_site_fract_x
_atom_site_fract_y
_atom_site_fract_z
_atom_site_U_iso_or_equiv
_atom_site_adp_type
_atom_site_occupancy
_atom_site_symmetry_multiplicity
_atom_site_calc_flag
_atom_site_refinement_flags
_atom_site_disorder_assembly
_atom_site_disorder_group
C10 C 0.5395(16) 0.0090(8) 0.2055(14) 0.129(5) Uani 0.562(11) 1 d PDU A 1
H10A H 0.6053 -0.0009 0.2259 0.193 Uiso 0.562(11) 1 calc PR A 1
H10B H 0.5362 0.0433 0.2050 0.193 Uiso 0.562(11) 1 calc PR A 1
H10C H 0.5020 -0.0030 0.1435 0.193 Uiso 0.562(11) 1 calc PR A 1
C11 C 0.545(2) 0.0179(8) 0.3637(12) 0.179(6) Uani 0.562(11) 1 d PDU A 1
H11A H 0.6095 0.0065 0.4000 0.268 Uiso 0.562(11) 1 calc PR A 1
H11B H 0.5076 0.0140 0.3989 0.268 Uiso 0.562(11) 1 calc PR A 1
H11C H 0.5475 0.0511 0.3494 0.268 Uiso 0.562(11) 1 calc PR A 1
C12 C 0.535(2) -0.0620(5) 0.2953(17) 0.148(5) Uani 0.562(11) 1 d PDU A 1
H12A H 0.6036 -0.0623 0.3288 0.223 Uiso 0.562(11) 1 calc PR A 1
H12B H 0.5163 -0.0799 0.2382 0.223 Uiso 0.562(11) 1 calc PR A 1
H12C H 0.5065 -0.0763 0.3334 0.223 Uiso 0.562(11) 1 calc PR A 1
C10' C 0.544(2) 0.0376(7) 0.2697(19) 0.129(5) Uani 0.438(11) 1 d PDU A 2
H10D H 0.6070 0.0397 0.3210 0.193 Uiso 0.438(11) 1 calc PR A 2
H10E H 0.5041 0.0627 0.2748 0.193 Uiso 0.438(11) 1 calc PR A 2
H10F H 0.5504 0.0408 0.2115 0.193 Uiso 0.438(11) 1 calc PR A 2
C11' C 0.548(3) -0.0336(10) 0.3687(13) 0.179(6) Uani 0.438(11) 1 d PDU A 2
H11D H 0.5618 -0.0665 0.3622 0.268 Uiso 0.438(11) 1 calc PR A 2
H11E H 0.5051 -0.0318 0.3994 0.268 Uiso 0.438(11) 1 calc PR A 2
H11F H 0.6063 -0.0169 0.4055 0.268 Uiso 0.438(11) 1 calc PR A 2
C12' C 0.500(3) -0.0439(9) 0.1958(17) 0.148(5) Uani 0.438(11) 1 d PDU A 2
H12D H 0.5613 -0.0595 0.2168 0.223 Uiso 0.438(11) 1 calc PR A 2
H12E H 0.4885 -0.0256 0.1404 0.223 Uiso 0.438(11) 1 calc PR A 2
H12F H 0.4502 -0.0674 0.1819 0.223 Uiso 0.438(11) 1 calc PR A 2
C22 C -0.3487(8) 0.2690(4) -0.0686(5) 0.106(3) Uani 0.923(10) 1 d PDU B 1
H22A H -0.3263 0.3002 -0.0757 0.158 Uiso 0.923(10) 1 calc PR B 1
H22B H -0.2946 0.2482 -0.0378 0.158 Uiso 0.923(10) 1 calc PR B 1
H22C H -0.3850 0.2714 -0.0317 0.158 Uiso 0.923(10) 1 calc PR B 1
C23 C -0.4415(7) 0.1958(3) -0.1542(7) 0.109(3) Uani 0.923(10) 1 d PDU B 1
H23A H -0.4714 0.1955 -0.1114 0.163 Uiso 0.923(10) 1 calc PR B 1
H23B H -0.3846 0.1764 -0.1297 0.163 Uiso 0.923(10) 1 calc PR B 1
H23C H -0.4856 0.1834 -0.2138 0.163 Uiso 0.923(10) 1 calc PR B 1
C24 C -0.5044(6) 0.2787(4) -0.2146(7) 0.108(3) Uani 0.923(10) 1 d PDU B 1
H24A H -0.5394 0.2793 -0.1762 0.161 Uiso 0.923(10) 1 calc PR B 1
H24B H -0.5442 0.2652 -0.2746 0.161 Uiso 0.923(10) 1 calc PR B 1
H24C H -0.4866 0.3107 -0.2228 0.161 Uiso 0.923(10) 1 calc PR B 1
C22' C -0.3620(12) 0.2179(4) -0.0774(6) 0.106(3) Uani 0.077(10) 1 d PDU B 2
H22D H -0.2937 0.2199 -0.0576 0.158 Uiso 0.077(10) 1 calc PR B 2
H22E H -0.3822 0.1851 -0.0905 0.158 Uiso 0.077(10) 1 calc PR B 2
H22F H -0.3781 0.2297 -0.0284 0.158 Uiso 0.077(10) 1 calc PR B 2
C23' C -0.5145(6) 0.2272(4) -0.2190(13) 0.109(3) Uani 0.077(10) 1 d PDU B 2
H23D H -0.5560 0.2506 -0.2616 0.163 Uiso 0.077(10) 1 calc PR B 2
H23E H -0.5396 0.2183 -0.1746 0.163 Uiso 0.077(10) 1 calc PR B 2
H23F H -0.5112 0.1995 -0.2536 0.163 Uiso 0.077(10) 1 calc PR B 2
C24' C -0.4232(10) 0.2988(5) -0.1360(9) 0.108(3) Uani 0.077(10) 1 d PDU B 2
H24D H -0.4640 0.2985 -0.1033 0.161 Uiso 0.077(10) 1 calc PR B 2
H24E H -0.4510 0.3192 -0.1900 0.161 Uiso 0.077(10) 1 calc PR B 2
H24F H -0.3607 0.3107 -0.0950 0.161 Uiso 0.077(10) 1 calc PR B 2
Ni1 Ni -0.00008(4) 0.118199(18) -0.05227(4) 0.02424(14) Uani 1 1 d . . .
Ni2 Ni 0.21592(3) 0.140853(18) -0.07066(3) 0.02415(14) Uani 1 1 d . . .
S1 S 0.68448(9) 0.18504(5) 0.13051(10) 0.0451(3) Uani 1 1 d U . .
S2 S -0.23921(14) 0.07197(8) 0.20661(15) 0.0788(7) Uani 1 1 d U . .
O1 O 0.0988(2) 0.07122(13) 0.0347(2) 0.0382(8) Uani 1 1 d . . .
O2 O 0.2368(3) 0.08753(13) 0.0237(3) 0.0428(8) Uani 1 1 d . . .
O3 O 0.1035(3) -0.05758(16) 0.2638(3) 0.0581(12) Uani 1 1 d . . .
O4 O 0.2454(2) -0.09261(12) 0.3452(2) 0.0372(8) Uani 1 1 d . . .
O5 O -0.1114(2) 0.16299(13) -0.1362(2) 0.0392(8) Uani 1 1 d . . .
O6 O -0.0684(3) 0.18801(16) -0.2478(3) 0.0532(10) Uani 1 1 d . . .
O7 O -0.2944(2) 0.30844(12) -0.4817(2) 0.0356(7) Uani 1 1 d . . .
O8 O -0.4303(3) 0.32599(14) -0.4688(3) 0.0444(9) Uani 1 1 d . . .
O9 O 0.0677(2) 0.12709(11) -0.1431(2) 0.0277(6) Uani 1 1 d . . .
H9A H 0.0375 0.1534 -0.1856 0.042 Uiso 1 1 d R . .
H9B H 0.0586 0.0983 -0.1804 0.042 Uiso 1 1 d R . .
N1 N -0.0752(3) 0.10911(14) 0.0326(3) 0.0309(8) Uani 1 1 d . . .
N2 N -0.0758(3) -0.05875(14) 0.3682(3) 0.0344(9) Uani 1 1 d . . .
N3 N 0.3637(3) 0.15414(14) -0.0067(2) 0.0290(8) Uani 1 1 d . . .
N4 N 0.7020(3) 0.30503(14) 0.3326(3) 0.0334(8) Uani 1 1 d . . .
C1 C 0.1873(3) 0.06593(16) 0.0576(3) 0.0309(10) Uani 1 1 d . . .
C2 C 0.2381(4) 0.02982(18) 0.1334(4) 0.0393(11) Uani 1 1 d . . .
C3 C 0.1911(3) 0.00233(17) 0.1730(3) 0.0327(10) Uani 1 1 d . . .
H3 H 0.1251 0.0060 0.1535 0.039 Uiso 1 1 calc R . .
C4 C 0.2413(4) -0.03128(19) 0.2425(4) 0.0416(12) Uani 1 1 d . . .
C5 C 0.3408(5) -0.0352(3) 0.2695(6) 0.082(3) Uani 1 1 d . . .
H5 H 0.3747 -0.0576 0.3154 0.098 Uiso 1 1 calc R . .
C6 C 0.3898(5) -0.0089(4) 0.2335(7) 0.097(3) Uani 1 1 d U A .
C7 C 0.3376(4) 0.0251(3) 0.1651(6) 0.084(3) Uani 1 1 d . . .
H7 H 0.3700 0.0448 0.1404 0.101 Uiso 1 1 calc R . .
C8 C 0.1926(4) -0.06304(18) 0.2874(3) 0.0368(11) Uani 1 1 d . . .
C9 C 0.4998(7) -0.0107(4) 0.2724(8) 0.118(3) Uani 1 1 d DU . .
C13 C -0.1228(3) 0.18763(17) -0.2068(3) 0.0338(10) Uani 1 1 d . . .
C14 C -0.2131(4) 0.21826(19) -0.2445(4) 0.0406(11) Uani 1 1 d . . .
C15 C -0.2383(3) 0.24633(18) -0.3256(3) 0.0339(10) Uani 1 1 d . . .
H15 H -0.1991 0.2467 -0.3576 0.041 Uiso 1 1 calc R . .
C16 C -0.3209(4) 0.27307(19) -0.3573(4) 0.0380(11) Uani 1 1 d . . .
C17 C -0.3792(5) 0.2731(3) -0.3086(5) 0.0615(18) Uani 1 1 d . . .
H17 H -0.4352 0.2913 -0.3306 0.074 Uiso 1 1 calc R . .
C18 C -0.3543(5) 0.2471(3) -0.2303(5) 0.074(2) Uani 1 1 d D B .
C19 C -0.2708(5) 0.2199(3) -0.1967(5) 0.0647(19) Uani 1 1 d . . .
H19 H -0.2534 0.2026 -0.1415 0.078 Uiso 1 1 calc R . .
C20 C -0.3512(3) 0.30472(16) -0.4434(3) 0.0284(9) Uani 1 1 d . . .
C21 C -0.4138(5) 0.2483(2) -0.1669(5) 0.093(3) Uani 1 1 d D . .
C25 C -0.1713(4) 0.10771(19) -0.0065(4) 0.0400(11) Uani 1 1 d . . .
H25 H -0.2042 0.1156 -0.0696 0.048 Uiso 1 1 calc R . .
C26 C -0.2238(4) 0.09493(19) 0.0435(4) 0.0395(11) Uani 1 1 d . . .
H26 H -0.2906 0.0931 0.0143 0.047 Uiso 1 1 calc R . .
C27 C -0.1740(4) 0.0850(2) 0.1382(4) 0.0458(13) Uani 1 1 d . . .
C28 C -0.0765(5) 0.0885(3) 0.1782(4) 0.0571(16) Uani 1 1 d . . .
H28 H -0.0418 0.0828 0.2420 0.069 Uiso 1 1 calc R . .
C29 C -0.0295(4) 0.1004(2) 0.1234(3) 0.0423(11) Uani 1 1 d . . .
H29 H 0.0373 0.1025 0.1515 0.051 Uiso 1 1 calc R . .
C30 C -0.1744(4) 0.0204(2) 0.2682(4) 0.0506(14) Uani 1 1 d . . .
C31 C -0.1676(5) -0.0206(3) 0.2242(4) 0.0615(17) Uani 1 1 d . . .
H31 H -0.1964 -0.0223 0.1591 0.074 Uiso 1 1 calc R . .
C32 C -0.1187(4) -0.0590(2) 0.2753(4) 0.0485(13) Uani 1 1 d . . .
H32 H -0.1152 -0.0866 0.2438 0.058 Uiso 1 1 calc R . .
C33 C -0.0825(4) -0.01857(18) 0.4121(4) 0.0484(13) Uani 1 1 d . . .
H33 H -0.0528 -0.0179 0.4773 0.058 Uiso 1 1 calc R . .
C34 C -0.1314(5) 0.0217(2) 0.3652(5) 0.0617(17) Uani 1 1 d . . .
H34 H -0.1353 0.0489 0.3977 0.074 Uiso 1 1 calc R . .
C35 C 0.3958(3) 0.19829(17) 0.0165(3) 0.0357(10) Uani 1 1 d . . .
H35 H 0.3509 0.2228 0.0030 0.043 Uiso 1 1 calc R . .
C36 C 0.4920(4) 0.20996(19) 0.0595(4) 0.0383(11) Uani 1 1 d . . .
H36 H 0.5113 0.2416 0.0742 0.046 Uiso 1 1 calc R . .
C37 C 0.5594(4) 0.17367(18) 0.0805(3) 0.0340(10) Uani 1 1 d . . .
C38 C 0.5269(4) 0.12704(17) 0.0558(3) 0.0360(10) Uani 1 1 d . . .
H38 H 0.5701 0.1018 0.0680 0.043 Uiso 1 1 calc R . .
C39 C 0.4277(4) 0.11907(17) 0.0123(4) 0.0356(10) Uani 1 1 d . . .
H39 H 0.4056 0.0879 -0.0040 0.043 Uiso 1 1 calc R . .
C40 C 0.6904(3) 0.23220(18) 0.2093(3) 0.0367(11) Uani 1 1 d . . .
C41 C 0.7439(4) 0.2710(2) 0.2145(4) 0.0484(13) Uani 1 1 d . . .
H41 H 0.7779 0.2735 0.1776 0.058 Uiso 1 1 calc R . .
C42 C 0.7478(4) 0.3076(2) 0.2760(4) 0.0432(12) Uani 1 1 d . . .
H42 H 0.7834 0.3349 0.2781 0.052 Uiso 1 1 calc R . .
C43 C 0.6504(4) 0.26552(19) 0.3270(4) 0.0428(12) Uani 1 1 d . . .
H43 H 0.6175 0.2634 0.3650 0.051 Uiso 1 1 calc R . .
C44 C 0.6436(4) 0.2278(2) 0.2678(4) 0.0464(13) Uani 1 1 d . . .
H44 H 0.6088 0.2004 0.2671 0.056 Uiso 1 1 calc R . .

loop_
_atom_site_aniso_label
_atom_site_aniso_U_11
_atom_site_aniso_U_22
_atom_site_aniso_U_33
_atom_site_aniso_U_23
_atom_site_aniso_U_13
_atom_site_aniso_U_12
C10 0.107(6) 0.141(7) 0.142(7) 0.025(5) 0.056(5) -0.013(5)
C11 0.162(7) 0.180(8) 0.189(8) 0.009(6) 0.069(5) 0.002(6)
C12 0.130(7) 0.157(7) 0.161(7) 0.016(6) 0.064(5) 0.008(6)
C10' 0.107(6) 0.141(7) 0.142(7) 0.025(5) 0.056(5) -0.013(5)
C11' 0.162(7) 0.180(8) 0.189(8) 0.009(6) 0.069(5) 0.002(6)
C12' 0.130(7) 0.157(7) 0.161(7) 0.016(6) 0.064(5) 0.008(6)
C22 0.120(6) 0.112(5) 0.097(5) 0.001(4) 0.058(4) 0.011(5)
C23 0.107(5) 0.132(6) 0.109(5) 0.014(4) 0.067(4) -0.016(4)
C24 0.099(5) 0.134(6) 0.117(5) 0.023(4) 0.072(4) 0.018(4)
C22' 0.120(6) 0.112(5) 0.097(5) 0.001(4) 0.058(4) 0.011(5)
C23' 0.107(5) 0.132(6) 0.109(5) 0.014(4) 0.067(4) -0.016(4)
C24' 0.099(5) 0.134(6) 0.117(5) 0.023(4) 0.072(4) 0.018(4)
Ni1 0.0230(3) 0.0256(3) 0.0228(2) 0.0007(2) 0.00828(19) -0.0001(2)
Ni2 0.0254(3) 0.0240(3) 0.0234(2) -0.0002(2) 0.0107(2) -0.0004(2)
S1 0.0279(6) 0.0464(7) 0.0583(8) -0.0237(6) 0.0155(6) -0.0007(5)
S2 0.0743(11) 0.0928(13) 0.1045(14) 0.0689(11) 0.0721(11) 0.0572(10)
O1 0.0252(17) 0.045(2) 0.0432(19) 0.0176(15) 0.0135(15) 0.0072(14)
O2 0.0342(18) 0.047(2) 0.047(2) 0.0219(16) 0.0168(16) 0.0028(16)
O3 0.031(2) 0.070(3) 0.075(3) 0.045(2) 0.0239(19) 0.0105(18)
O4 0.0327(17) 0.0332(18) 0.0443(19) 0.0141(15) 0.0149(15) 0.0027(14)
O5 0.0373(19) 0.044(2) 0.0392(19) 0.0165(15) 0.0185(15) 0.0117(15)
O6 0.040(2) 0.073(3) 0.056(2) 0.032(2) 0.0304(18) 0.0240(19)
O7 0.0388(18) 0.0422(19) 0.0328(17) 0.0124(14) 0.0219(15) 0.0103(15)
O8 0.0395(19) 0.051(2) 0.050(2) 0.0229(17) 0.0259(16) 0.0184(17)
O9 0.0278(16) 0.0292(15) 0.0255(16) 0.0010(12) 0.0106(13) 0.0005(13)
N1 0.028(2) 0.034(2) 0.031(2) 0.0000(16) 0.0126(17) -0.0004(16)
N2 0.035(2) 0.031(2) 0.041(2) 0.0061(16) 0.0192(18) 0.0022(17)
N3 0.032(2) 0.0293(19) 0.0271(18) -0.0037(15) 0.0133(16) -0.0023(16)
N4 0.031(2) 0.035(2) 0.034(2) -0.0047(16) 0.0141(17) -0.0048(16)
C1 0.030(2) 0.029(2) 0.030(2) 0.0045(18) 0.0095(19) 0.0012(18)
C2 0.034(3) 0.038(3) 0.042(3) 0.016(2) 0.012(2) 0.003(2)
C3 0.027(2) 0.033(2) 0.040(2) 0.0086(19) 0.015(2) 0.0045(19)
C4 0.032(2) 0.041(3) 0.049(3) 0.018(2) 0.015(2) 0.002(2)
C5 0.036(3) 0.100(6) 0.104(6) 0.077(5) 0.024(3) 0.014(3)
C6 0.050(3) 0.115(5) 0.125(5) 0.081(4) 0.035(4) 0.013(4)
C7 0.037(3) 0.092(5) 0.129(7) 0.076(5) 0.040(4) 0.016(3)
C8 0.037(3) 0.035(2) 0.040(3) 0.007(2) 0.017(2) -0.003(2)
C9 0.065(4) 0.131(6) 0.145(6) 0.081(5) 0.029(4) 0.009(4)
C13 0.032(2) 0.036(2) 0.034(2) 0.0070(19) 0.013(2) 0.0082(19)
C14 0.036(3) 0.045(3) 0.045(3) 0.020(2) 0.021(2) 0.012(2)
C15 0.029(2) 0.040(3) 0.036(2) 0.015(2) 0.0165(19) 0.0092(19)
C16 0.036(3) 0.044(3) 0.041(3) 0.016(2) 0.022(2) 0.006(2)
C17 0.049(3) 0.082(5) 0.069(4) 0.040(4) 0.041(3) 0.033(3)
C18 0.064(4) 0.091(5) 0.084(5) 0.050(4) 0.049(4) 0.033(4)
C19 0.067(4) 0.078(5) 0.065(4) 0.048(4) 0.044(3) 0.030(3)
C20 0.029(2) 0.028(2) 0.028(2) 0.0046(17) 0.0117(18) -0.0002(18)
C21 0.101(6) 0.105(6) 0.114(7) 0.054(5) 0.086(6) 0.041(5)
C25 0.038(3) 0.044(3) 0.036(3) 0.003(2) 0.014(2) 0.009(2)
C26 0.032(2) 0.049(3) 0.046(3) 0.011(2) 0.024(2) 0.011(2)
C27 0.049(3) 0.050(3) 0.056(3) 0.023(3) 0.039(3) 0.020(3)
C28 0.052(3) 0.081(4) 0.044(3) 0.025(3) 0.027(3) 0.029(3)
C29 0.035(3) 0.061(3) 0.031(2) 0.005(2) 0.014(2) 0.005(2)
C30 0.046(3) 0.054(3) 0.065(4) 0.032(3) 0.037(3) 0.027(3)
C31 0.059(4) 0.079(5) 0.044(3) 0.022(3) 0.020(3) 0.023(3)
C32 0.055(3) 0.055(3) 0.034(3) 0.007(2) 0.018(2) 0.015(3)
C33 0.061(3) 0.032(3) 0.050(3) 0.003(2) 0.022(3) 0.011(2)
C34 0.078(4) 0.050(3) 0.070(4) 0.019(3) 0.044(4) 0.028(3)
C35 0.031(2) 0.029(2) 0.048(3) -0.005(2) 0.017(2) 0.0045(18)
C36 0.033(2) 0.035(3) 0.046(3) -0.009(2) 0.015(2) -0.001(2)
C37 0.035(2) 0.039(3) 0.031(2) -0.0044(19) 0.016(2) 0.001(2)
C38 0.034(3) 0.029(2) 0.042(3) -0.0038(19) 0.012(2) 0.0043(19)
C39 0.032(2) 0.029(2) 0.043(3) -0.0040(19) 0.014(2) -0.0014(19)
C40 0.025(2) 0.039(3) 0.041(3) -0.013(2) 0.009(2) -0.0002(19)
C41 0.045(3) 0.057(3) 0.057(3) -0.020(3) 0.035(3) -0.015(3)
C42 0.047(3) 0.048(3) 0.046(3) -0.013(2) 0.030(2) -0.018(2)
C43 0.049(3) 0.043(3) 0.044(3) -0.010(2) 0.027(2) -0.014(2)
C44 0.050(3) 0.043(3) 0.052(3) -0.014(2) 0.028(3) -0.016(2)

loop_
_atom_type_symbol
_atom_type_description
_atom_type_scat_dispersion_real
_atom_type_scat_dispersion_imag
_atom_type_scat_source
C C 0.0033 0.0016 'International Tables Vol C Tables 4.2.6.8 and 6.1.1.4'
H H 0.0000 0.0000 'International Tables Vol C Tables 4.2.6.8 and 6.1.1.4'
N N 0.0061 0.0033 'International Tables Vol C Tables 4.2.6.8 and 6.1.1.4'
O O 0.0106 0.0060 'International Tables Vol C Tables 4.2.6.8 and 6.1.1.4'
S S 0.1246 0.1234 'International Tables Vol C Tables 4.2.6.8 and 6.1.1.4'
Ni Ni 0.3393 1.1124 'International Tables Vol C Tables 4.2.6.8 and 6.1.1.4'

loop_
_geom_angle_atom_site_label_1
_geom_angle_atom_site_label_2
_geom_angle_atom_site_label_3
_geom_angle
_geom_angle_site_symmetry_1
_geom_angle_site_symmetry_3
_geom_angle_publ_flag
C9 C10 H10A 109.5 . . ?
C9 C10 H10B 109.5 . . ?
H10A C10 H10B 109.5 . . ?
C9 C10 H10C 109.5 . . ?
H10A C10 H10C 109.5 . . ?
H10B C10 H10C 109.5 . . ?
C9 C11 H11A 109.5 . . ?
C9 C11 H11B 109.5 . . ?
H11A C11 H11B 109.5 . . ?
C9 C11 H11C 109.5 . . ?
H11A C11 H11C 109.5 . . ?
H11B C11 H11C 109.5 . . ?
C9 C12 H12A 109.5 . . ?
C9 C12 H12B 109.5 . . ?
H12A C12 H12B 109.5 . . ?
C9 C12 H12C 109.5 . . ?
H12A C12 H12C 109.5 . . ?
H12B C12 H12C 109.5 . . ?
C9 C10' H10D 109.5 . . ?
C9 C10' H10E 109.5 . . ?
H10D C10' H10E 109.5 . . ?
C9 C10' H10F 109.5 . . ?
H10D C10' H10F 109.5 . . ?
H10E C10' H10F 109.5 . . ?
C9 C11' H11D 109.5 . . ?
C9 C11' H11E 109.5 . . ?
H11D C11' H11E 109.5 . . ?
C9 C11' H11F 109.5 . . ?
H11D C11' H11F 109.5 . . ?
H11E C11' H11F 109.5 . . ?
C9 C12' H12D 109.5 . . ?
C9 C12' H12E 109.5 . . ?
H12D C12' H12E 109.5 . . ?
C9 C12' H12F 109.5 . . ?
H12D C12' H12F 109.5 . . ?
H12E C12' H12F 109.5 . . ?
C21 C22 H22A 109.5 . . ?
C21 C22 H22B 109.5 . . ?
H22A C22 H22B 109.5 . . ?
C21 C22 H22C 109.5 . . ?
H22A C22 H22C 109.5 . . ?
H22B C22 H22C 109.5 . . ?
C21 C23 H23A 109.5 . . ?
C21 C23 H23B 109.5 . . ?
H23A C23 H23B 109.5 . . ?
C21 C23 H23C 109.5 . . ?
H23A C23 H23C 109.5 . . ?
H23B C23 H23C 109.5 . . ?
C21 C24 H24A 109.5 . . ?
C21 C24 H24B 109.5 . . ?
H24A C24 H24B 109.5 . . ?
C21 C24 H24C 109.5 . . ?
H24A C24 H24C 109.5 . . ?
H24B C24 H24C 109.5 . . ?
C21 C22' H22D 109.5 . . ?
C21 C22' H22E 109.5 . . ?
H22D C22' H22E 109.5 . . ?
C21 C22' H22F 109.5 . . ?
H22D C22' H22F 109.5 . . ?
H22E C22' H22F 109.5 . . ?
C21 C23' H23D 109.5 . . ?
C21 C23' H23E 109.5 . . ?
H23D C23' H23E 109.5 . . ?
C21 C23' H23F 109.5 . . ?
H23D C23' H23F 109.5 . . ?
H23E C23' H23F 109.5 . . ?
C21 C24' H24D 109.5 . . ?
C21 C24' H24E 109.5 . . ?
H24D C24' H24E 109.5 . . ?
C21 C24' H24F 109.5 . . ?
H24D C24' H24F 109.5 . . ?
H24E C24' H24F 109.5 . . ?
O8 Ni1 O1 91.21(16) 4 . ?
O8 Ni1 O5 90.90(16) 4 . ?
O1 Ni1 O5 173.90(14) . . ?
O8 Ni1 O9 94.09(13) 4 . ?
O1 Ni1 O9 95.25(13) . . ?
O5 Ni1 O9 90.31(13) . . ?
O8 Ni1 N2 176.05(16) 4 2_554 ?
O1 Ni1 N2 87.58(16) . 2_554 ?
O5 Ni1 N2 89.94(15) . 2_554 ?
O9 Ni1 N2 89.77(14) . 2_554 ?
O8 Ni1 N1 87.90(15) 4 . ?
O1 Ni1 N1 86.99(14) . . ?
O5 Ni1 N1 87.37(14) . . ?
O9 Ni1 N1 176.96(15) . . ?
N2 Ni1 N1 88.28(16) 2_554 . ?
O2 Ni2 O7 92.48(16) . 4 ?
O2 Ni2 O4 88.76(15) . 2_554 ?
O7 Ni2 O4 172.25(13) 4 2_554 ?
O2 Ni2 N3 88.46(14) . . ?
O7 Ni2 N3 85.85(14) 4 . ?
O4 Ni2 N3 86.54(14) 2_554 . ?
O2 Ni2 N4 176.82(16) . 4_454 ?
O7 Ni2 N4 88.98(14) 4 4_454 ?
O4 Ni2 N4 89.41(16) 2_554 4_454 ?
N3 Ni2 N4 88.83(15) . 4_454 ?
O2 Ni2 O9 93.65(13) . . ?
O7 Ni2 O9 96.94(13) 4 . ?
O4 Ni2 O9 90.62(13) 2_554 . ?
N3 Ni2 O9 176.42(13) . . ?
N4 Ni2 O9 88.98(14) 4_454 . ?
C37 S1 C40 99.8(2) . . ?
C27 S2 C30 99.6(2) . . ?
C1 O1 Ni1 132.6(3) . . ?
C1 O2 Ni2 136.8(3) . . ?
C8 O4 Ni2 130.6(3) . 2 ?
C13 O5 Ni1 131.6(3) . . ?
C20 O7 Ni2 131.0(3) . 4_454 ?
C20 O8 Ni1 138.2(3) . 4_454 ?
Ni1 O9 Ni2 112.50(14) . . ?
Ni1 O9 H9A 109.1 . . ?
Ni2 O9 H9A 109.2 . . ?
Ni1 O9 H9B 109.0 . . ?
Ni2 O9 H9B 109.1 . . ?
H9A O9 H9B 107.9 . . ?
C29 N1 C25 118.2(4) . . ?
C29 N1 Ni1 121.5(3) . . ?
C25 N1 Ni1 120.0(3) . . ?
C32 N2 C33 117.4(5) . . ?
C32 N2 Ni1 122.9(4) . 2 ?
C33 N2 Ni1 119.7(3) . 2 ?
C35 N3 C39 118.3(4) . . ?
C35 N3 Ni2 120.1(3) . . ?
C39 N3 Ni2 121.7(3) . . ?
C43 N4 C42 117.2(4) . . ?
C43 N4 Ni2 121.4(3) . 4 ?
C42 N4 Ni2 121.3(3) . 4 ?
O2 C1 O1 126.5(4) . . ?
O2 C1 C2 117.2(4) . . ?
O1 C1 C2 116.2(4) . . ?
C3 C2 C7 119.2(5) . . ?
C3 C2 C1 122.8(4) . . ?
C7 C2 C1 118.0(5) . . ?
C2 C3 C4 120.7(4) . . ?
C2 C3 H3 119.6 . . ?
C4 C3 H3 119.6 . . ?
C5 C4 C3 117.3(5) . . ?
C5 C4 C8 119.9(5) . . ?
C3 C4 C8 122.8(4) . . ?
C6 C5 C4 124.2(6) . . ?
C6 C5 H5 117.9 . . ?
C4 C5 H5 117.9 . . ?
C5 C6 C7 117.1(6) . . ?
C5 C6 C9 122.2(6) . . ?
C7 C6 C9 120.3(6) . . ?
C2 C7 C6 121.5(6) . . ?
C2 C7 H7 119.3 . . ?
C6 C7 H7 119.3 . . ?
O4 C8 O3 125.8(4) . . ?
O4 C8 C4 115.8(4) . . ?
O3 C8 C4 118.4(4) . . ?
C11' C9 C10 132.5(19) . . ?
C11' C9 C6 113.7(17) . . ?
C10 C9 C6 113.8(11) . . ?
C11' C9 C10' 111.5(10) . . ?
C10 C9 C10' 49.0(11) . . ?
C6 C9 C10' 113.0(13) . . ?
C11' C9 C12 52.6(12) . . ?
C10 C9 C12 107.6(9) . . ?
C6 C9 C12 110.1(13) . . ?
C10' C9 C12 136.5(16) . . ?
C11' C9 C12' 111.9(10) . . ?
C10 C9 C12' 62.6(11) . . ?
C6 C9 C12' 94.1(15) . . ?
C10' C9 C12' 111.6(10) . . ?
C12 C9 C12' 59.6(11) . . ?
C11' C9 C11 56.4(11) . . ?
C10 C9 C11 107.5(9) . . ?
C6 C9 C11 110.4(15) . . ?
C10' C9 C11 61.9(11) . . ?
C12 C9 C11 107.2(9) . . ?
C12' C9 C11 155.4(19) . . ?
O6 C13 O5 125.9(4) . . ?
O6 C13 C14 119.3(4) . . ?
O5 C13 C14 114.8(4) . . ?
C19 C14 C15 118.8(5) . . ?
C19 C14 C13 119.5(4) . . ?
C15 C14 C13 121.7(4) . . ?
C16 C15 C14 119.5(4) . . ?
C16 C15 H15 120.2 . . ?
C14 C15 H15 120.2 . . ?
C15 C16 C17 120.5(5) . . ?
C15 C16 C20 122.1(4) . . ?
C17 C16 C20 117.4(4) . . ?
C18 C17 C16 120.1(5) . . ?
C18 C17 H17 120.0 . . ?
C16 C17 H17 120.0 . . ?
C17 C18 C19 120.4(5) . . ?
C17 C18 C21 122.7(5) . . ?
C19 C18 C21 116.7(5) . . ?
C14 C19 C18 120.7(5) . . ?
C14 C19 H19 119.7 . . ?
C18 C19 H19 119.7 . . ?
O7 C20 O8 125.5(4) . . ?
O7 C20 C16 117.6(4) . . ?
O8 C20 C16 116.9(4) . . ?
C24' C21 C23' 108.7(8) . . ?
C24' C21 C24 56.8(3) . . ?
C23' C21 C24 56.5(3) . . ?
C24' C21 C22' 107.5(8) . . ?
C23' C21 C22' 106.9(7) . . ?
C24 C21 C22' 139.8(9) . . ?
C24' C21 C22 56.3(3) . . ?
C23' C21 C22 139.2(9) . . ?
C24 C21 C22 110.6(5) . . ?
C22' C21 C22 55.4(3) . . ?
C24' C21 C23 139.8(10) . . ?
C23' C21 C23 55.9(3) . . ?
C24 C21 C23 110.2(5) . . ?
C22' C21 C23 55.3(3) . . ?
C22 C21 C23 108.5(5) . . ?
C24' C21 C18 111.9(8) . . ?
C23' C21 C18 111.5(8) . . ?
C24 C21 C18 110.0(5) . . ?
C22' C21 C18 110.1(7) . . ?
C22 C21 C18 109.2(5) . . ?
C23 C21 C18 108.2(5) . . ?
N1 C25 C26 122.4(5) . . ?
N1 C25 H25 118.8 . . ?
C26 C25 H25 118.8 . . ?
C27 C26 C25 118.1(5) . . ?
C27 C26 H26 120.9 . . ?
C25 C26 H26 120.9 . . ?
C28 C27 C26 119.0(5) . . ?
C28 C27 S2 121.4(4) . . ?
C26 C27 S2 119.5(4) . . ?
C27 C28 C29 119.4(5) . . ?
C27 C28 H28 120.3 . . ?
C29 C28 H28 120.3 . . ?
N1 C29 C28 122.8(5) . . ?
N1 C29 H29 118.6 . . ?
C28 C29 H29 118.6 . . ?
C31 C30 C34 118.6(5) . . ?
C31 C30 S2 123.1(5) . . ?
C34 C30 S2 118.3(5) . . ?
C30 C31 C32 120.2(6) . . ?
C30 C31 H31 119.9 . . ?
C32 C31 H31 119.9 . . ?
N2 C32 C31 122.8(6) . . ?
N2 C32 H32 118.6 . . ?
C31 C32 H32 118.6 . . ?
N2 C33 C34 123.2(5) . . ?
N2 C33 H33 118.4 . . ?
C34 C33 H33 118.4 . . ?
C33 C34 C30 117.8(6) . . ?
C33 C34 H34 121.1 . . ?
C30 C34 H34 121.1 . . ?
N3 C35 C36 123.6(4) . . ?
N3 C35 H35 118.2 . . ?
C36 C35 H35 118.2 . . ?
C35 C36 C37 118.7(5) . . ?
C35 C36 H36 120.7 . . ?
C37 C36 H36 120.7 . . ?
C36 C37 C38 118.4(5) . . ?
C36 C37 S1 122.3(4) . . ?
C38 C37 S1 119.1(4) . . ?
C37 C38 C39 118.3(5) . . ?
C37 C38 H38 120.8 . . ?
C39 C38 H38 120.8 . . ?
N3 C39 C38 122.7(4) . . ?
N3 C39 H39 118.7 . . ?
C38 C39 H39 118.7 . . ?
C41 C40 C44 120.2(5) . . ?
C41 C40 S1 119.5(4) . . ?
C44 C40 S1 120.3(4) . . ?
C40 C41 C42 119.0(5) . . ?
C40 C41 H41 120.5 . . ?
C42 C41 H41 120.5 . . ?
N4 C42 C41 122.5(5) . . ?
N4 C42 H42 118.7 . . ?
C41 C42 H42 118.7 . . ?
N4 C43 C44 123.3(5) . . ?
N4 C43 H43 118.4 . . ?
C44 C43 H43 118.4 . . ?
C43 C44 C40 117.7(5) . . ?
C43 C44 H44 121.1 . . ?
C40 C44 H44 121.1 . . ?

loop_
_geom_bond_atom_site_label_1
_geom_bond_atom_site_label_2
_geom_bond_distance
_geom_bond_site_symmetry_2
_geom_bond_publ_flag
C10 C9 1.521(9) . ?
C10 H10A 0.9600 . ?
C10 H10B 0.9600 . ?
C10 H10C 0.9600 . ?
C11 C9 1.530(10) . ?
C11 H11A 0.9600 . ?
C11 H11B 0.9600 . ?
C11 H11C 0.9600 . ?
C12 C9 1.520(10) . ?
C12 H12A 0.9600 . ?
C12 H12B 0.9600 . ?
C12 H12C 0.9600 . ?
C10' C9 1.522(10) . ?
C10' H10D 0.9600 . ?
C10' H10E 0.9600 . ?
C10' H10F 0.9600 . ?
C11' C9 1.517(10) . ?
C11' H11D 0.9600 . ?
C11' H11E 0.9600 . ?
C11' H11F 0.9600 . ?
C12' C9 1.519(10) . ?
C12' H12D 0.9600 . ?
C12' H12E 0.9600 . ?
C12' H12F 0.9600 . ?
C22 C21 1.555(8) . ?
C22 H22A 0.9600 . ?
C22 H22B 0.9600 . ?
C22 H22C 0.9600 . ?
C23 C21 1.563(7) . ?
C23 H23A 0.9600 . ?
C23 H23B 0.9600 . ?
C23 H23C 0.9600 . ?
C24 C21 1.527(7) . ?
C24 H24A 0.9600 . ?
C24 H24B 0.9600 . ?
C24 H24C 0.9600 . ?
C22' C21 1.547(9) . ?
C22' H22D 0.9600 . ?
C22' H22E 0.9600 . ?
C22' H22F 0.9600 . ?
C23' C21 1.527(9) . ?
C23' H23D 0.9600 . ?
C23' H23E 0.9600 . ?
C23' H23F 0.9600 . ?
C24' C21 1.519(9) . ?
C24' H24D 0.9600 . ?
C24' H24E 0.9600 . ?
C24' H24F 0.9600 . ?
Ni1 O8 2.029(3) 4 ?
Ni1 O1 2.035(3) . ?
Ni1 O5 2.078(3) . ?
Ni1 O9 2.103(3) . ?
Ni1 N2 2.109(4) 2_554 ?
Ni1 N1 2.110(4) . ?
Ni2 O2 2.030(3) . ?
Ni2 O7 2.043(3) 4 ?
Ni2 O4 2.066(3) 2_554 ?
Ni2 N3 2.087(4) . ?
Ni2 N4 2.091(4) 4_454 ?
Ni2 O9 2.102(3) . ?
S1 C37 1.766(5) . ?
S1 C40 1.784(5) . ?
S2 C27 1.785(5) . ?
S2 C30 1.787(5) . ?
O1 C1 1.256(6) . ?
O2 C1 1.250(6) . ?
O3 C8 1.264(6) . ?
O4 C8 1.243(6) . ?
O4 Ni2 2.066(3) 2 ?
O5 C13 1.254(6) . ?
O6 C13 1.249(6) . ?
O7 C20 1.251(5) . ?
O7 Ni2 2.043(3) 4_454 ?
O8 C20 1.254(6) . ?
O8 Ni1 2.029(3) 4_454 ?
O9 H9A 0.9700 . ?
O9 H9B 0.9700 . ?
N1 C29 1.321(6) . ?
N1 C25 1.336(7) . ?
N2 C32 1.324(7) . ?
N2 C33 1.345(7) . ?
N2 Ni1 2.109(4) 2 ?
N3 C35 1.321(6) . ?
N3 C39 1.328(6) . ?
N4 C43 1.340(7) . ?
N4 C42 1.346(7) . ?
N4 Ni2 2.091(4) 4 ?
C1 C2 1.503(6) . ?
C2 C3 1.368(7) . ?
C2 C7 1.396(8) . ?
C3 C4 1.400(7) . ?
C3 H3 0.9300 . ?
C4 C5 1.403(8) . ?
C4 C8 1.511(7) . ?
C5 C6 1.335(9) . ?
C5 H5 0.9300 . ?
C6 C7 1.405(9) . ?
C6 C9 1.532(11) . ?
C7 H7 0.9300 . ?
C13 C14 1.519(7) . ?
C14 C19 1.379(8) . ?
C14 C15 1.406(6) . ?
C15 C16 1.369(7) . ?
C15 H15 0.9300 . ?
C16 C17 1.398(7) . ?
C16 C20 1.517(6) . ?
C17 C18 1.341(8) . ?
C17 H17 0.9300 . ?
C18 C19 1.387(9) . ?
C18 C21 1.608(9) . ?
C19 H19 0.9300 . ?
C25 C26 1.388(7) . ?
C25 H25 0.9300 . ?
C26 C27 1.384(8) . ?
C26 H26 0.9300 . ?
C27 C28 1.359(9) . ?
C28 C29 1.374(8) . ?
C28 H28 0.9300 . ?
C29 H29 0.9300 . ?
C30 C31 1.364(10) . ?
C30 C34 1.383(9) . ?
C31 C32 1.360(9) . ?
C31 H31 0.9300 . ?
C32 H32 0.9300 . ?
C33 C34 1.381(8) . ?
C33 H33 0.9300 . ?
C34 H34 0.9300 . ?
C35 C36 1.377(7) . ?
C35 H35 0.9300 . ?
C36 C37 1.384(7) . ?
C36 H36 0.9300 . ?
C37 C38 1.391(7) . ?
C38 C39 1.396(7) . ?
C38 H38 0.9300 . ?
C39 H39 0.9300 . ?
C40 C41 1.341(7) . ?
C40 C44 1.389(8) . ?
C41 C42 1.389(8) . ?
C41 H41 0.9300 . ?
C42 H42 0.9300 . ?
C43 C44 1.380(7) . ?
C43 H43 0.9300 . ?
C44 H44 0.9300 . ?

loop_
_geom_hbond_atom_site_label_D
_geom_hbond_atom_site_label_H
_geom_hbond_atom_site_label_A
_geom_hbond_distance_DH
_geom_hbond_distance_HA
_geom_hbond_distance_DA
_geom_hbond_angle_DHA
_geom_hbond_site_symmetry_A
O9 H9A O6 0.97 1.78 2.658(5) 148.1 .
O9 H9B O3 0.97 1.74 2.624(5) 149.1 2_554

loop_
_geom_torsion_atom_site_label_1
_geom_torsion_atom_site_label_2
_geom_torsion_atom_site_label_3
_geom_torsion_atom_site_label_4
_geom_torsion
_geom_torsion_site_symmetry_1
_geom_torsion_site_symmetry_2
_geom_torsion_site_symmetry_3
_geom_torsion_site_symmetry_4
_geom_torsion_publ_flag
O8 Ni1 O1 C1 -64.1(5) 4 . . . ?
O5 Ni1 O1 C1 -174.3(13) . . . . ?
O9 Ni1 O1 C1 30.1(5) . . . . ?
N2 Ni1 O1 C1 119.6(5) 2_554 . . . ?
N1 Ni1 O1 C1 -152.0(5) . . . . ?
O7 Ni2 O2 C1 70.9(5) 4 . . . ?
O4 Ni2 O2 C1 -116.7(5) 2_554 . . . ?
N3 Ni2 O2 C1 156.7(5) . . . . ?
N4 Ni2 O2 C1 -172(3) 4_454 . . . ?
O9 Ni2 O2 C1 -26.2(5) . . . . ?
O8 Ni1 O5 C13 88.4(5) 4 . . . ?
O1 Ni1 O5 C13 -161.4(13) . . . . ?
O9 Ni1 O5 C13 -5.7(5) . . . . ?
N2 Ni1 O5 C13 -95.5(5) 2_554 . . . ?
N1 Ni1 O5 C13 176.2(5) . . . . ?
O8 Ni1 O9 Ni2 43.06(18) 4 . . . ?
O1 Ni1 O9 Ni2 -48.54(17) . . . . ?
O5 Ni1 O9 Ni2 133.98(17) . . . . ?
N2 Ni1 O9 Ni2 -136.09(17) 2_554 . . . ?
N1 Ni1 O9 Ni2 174(26) . . . . ?
O2 Ni2 O9 Ni1 46.43(18) . . . . ?
O7 Ni2 O9 Ni1 -46.52(17) 4 . . . ?
O4 Ni2 O9 Ni1 135.23(16) 2_554 . . . ?
N3 Ni2 O9 Ni1 173(2) . . . . ?
N4 Ni2 O9 Ni1 -135.37(17) 4_454 . . . ?
O8 Ni1 N1 C29 -59.4(4) 4 . . . ?
O1 Ni1 N1 C29 31.9(4) . . . . ?
O5 Ni1 N1 C29 -150.4(4) . . . . ?
O9 Ni1 N1 C29 170(3) . . . . ?
N2 Ni1 N1 C29 119.6(4) 2_554 . . . ?
O8 Ni1 N1 C25 126.7(4) 4 . . . ?
O1 Ni1 N1 C25 -141.9(4) . . . . ?
O5 Ni1 N1 C25 35.7(4) . . . . ?
O9 Ni1 N1 C25 -4(3) . . . . ?
N2 Ni1 N1 C25 -54.3(4) 2_554 . . . ?
O2 Ni2 N3 C35 -131.3(4) . . . . ?
O7 Ni2 N3 C35 -38.7(4) 4 . . . ?
O4 Ni2 N3 C35 139.8(4) 2_554 . . . ?
N4 Ni2 N3 C35 50.3(4) 4_454 . . . ?
O9 Ni2 N3 C35 102(2) . . . . ?
O2 Ni2 N3 C39 48.2(4) . . . . ?
O7 Ni2 N3 C39 140.8(4) 4 . . . ?
O4 Ni2 N3 C39 -40.6(4) 2_554 . . . ?
N4 Ni2 N3 C39 -130.1(4) 4_454 . . . ?
O9 Ni2 N3 C39 -78(2) . . . . ?
Ni2 O2 C1 O1 4.4(9) . . . . ?
Ni2 O2 C1 C2 -175.7(4) . . . . ?
Ni1 O1 C1 O2 -6.8(8) . . . . ?
Ni1 O1 C1 C2 173.4(3) . . . . ?
O2 C1 C2 C3 -176.9(5) . . . . ?
O1 C1 C2 C3 2.9(7) . . . . ?
O2 C1 C2 C7 4.1(8) . . . . ?
O1 C1 C2 C7 -176.0(6) . . . . ?
C7 C2 C3 C4 -1.9(9) . . . . ?
C1 C2 C3 C4 179.2(5) . . . . ?
C2 C3 C4 C5 0.2(9) . . . . ?
C2 C3 C4 C8 -179.0(5) . . . . ?
C3 C4 C5 C6 0.4(14) . . . . ?
C8 C4 C5 C6 179.6(10) . . . . ?
C4 C5 C6 C7 0.8(18) . . . . ?
C4 C5 C6 C9 173.3(10) . . . . ?
C3 C2 C7 C6 3.1(13) . . . . ?
C1 C2 C7 C6 -177.9(9) . . . . ?
C5 C6 C7 C2 -2.5(17) . . . . ?
C9 C6 C7 C2 -175.2(10) . . . . ?
Ni2 O4 C8 O3 -3.6(8) 2 . . . ?
Ni2 O4 C8 C4 176.5(3) 2 . . . ?
C5 C4 C8 O4 -2.2(9) . . . . ?
C3 C4 C8 O4 177.0(5) . . . . ?
C5 C4 C8 O3 177.8(7) . . . . ?
C3 C4 C8 O3 -3.0(8) . . . . ?
C5 C6 C9 C11' -15.7(18) . . . . ?
C7 C6 C9 C11' 156.6(15) . . . . ?
C5 C6 C9 C10 162.1(13) . . . . ?
C7 C6 C9 C10 -25.6(16) . . . . ?
C5 C6 C9 C10' -144.2(15) . . . . ?
C7 C6 C9 C10' 28.2(17) . . . . ?
C5 C6 C9 C12 41.2(17) . . . . ?
C7 C6 C9 C12 -146.5(12) . . . . ?
C5 C6 C9 C12' 100.3(15) . . . . ?
C7 C6 C9 C12' -87.4(15) . . . . ?
C5 C6 C9 C11 -76.9(16) . . . . ?
C7 C6 C9 C11 95.4(13) . . . . ?
Ni1 O5 C13 O6 5.2(8) . . . . ?
Ni1 O5 C13 C14 -176.3(3) . . . . ?
O6 C13 C14 C19 -176.7(6) . . . . ?
O5 C13 C14 C19 4.7(8) . . . . ?
O6 C13 C14 C15 1.4(8) . . . . ?
O5 C13 C14 C15 -177.2(5) . . . . ?
C19 C14 C15 C16 -2.4(9) . . . . ?
C13 C14 C15 C16 179.5(5) . . . . ?
C14 C15 C16 C17 1.0(9) . . . . ?
C14 C15 C16 C20 179.0(5) . . . . ?
C15 C16 C17 C18 0.2(11) . . . . ?
C20 C16 C17 C18 -177.9(7) . . . . ?
C16 C17 C18 C19 0.1(13) . . . . ?
C16 C17 C18 C21 175.6(6) . . . . ?
C15 C14 C19 C18 2.7(11) . . . . ?
C13 C14 C19 C18 -179.2(7) . . . . ?
C17 C18 C19 C14 -1.6(13) . . . . ?
C21 C18 C19 C14 -177.4(6) . . . . ?
Ni2 O7 C20 O8 18.1(7) 4_454 . . . ?
Ni2 O7 C20 C16 -159.9(3) 4_454 . . . ?
Ni1 O8 C20 O7 -15.1(8) 4_454 . . . ?
Ni1 O8 C20 C16 162.9(4) 4_454 . . . ?
C15 C16 C20 O7 -5.0(7) . . . . ?
C17 C16 C20 O7 173.1(5) . . . . ?
C15 C16 C20 O8 176.8(5) . . . . ?
C17 C16 C20 O8 -5.1(8) . . . . ?
C17 C18 C21 C24' -55.5(9) . . . . ?
C19 C18 C21 C24' 120.1(8) . . . . ?
C17 C18 C21 C23' 66.4(9) . . . . ?
C19 C18 C21 C23' -117.9(8) . . . . ?
C17 C18 C21 C24 5.6(10) . . . . ?
C19 C18 C21 C24 -178.7(7) . . . . ?
C17 C18 C21 C22' -175.1(8) . . . . ?
C19 C18 C21 C22' 0.6(9) . . . . ?
C17 C18 C21 C22 -116.0(8) . . . . ?
C19 C18 C21 C22 59.7(8) . . . . ?
C17 C18 C21 C23 126.1(8) . . . . ?
C19 C18 C21 C23 -58.2(8) . . . . ?
C29 N1 C25 C26 -3.7(8) . . . . ?
Ni1 N1 C25 C26 170.4(4) . . . . ?
N1 C25 C26 C27 2.3(8) . . . . ?
C25 C26 C27 C28 0.5(9) . . . . ?
C25 C26 C27 S2 176.2(4) . . . . ?
C30 S2 C27 C28 -50.9(6) . . . . ?
C30 S2 C27 C26 133.5(5) . . . . ?
C26 C27 C28 C29 -1.8(9) . . . . ?
S2 C27 C28 C29 -177.4(5) . . . . ?
C25 N1 C29 C28 2.3(8) . . . . ?
Ni1 N1 C29 C28 -171.7(5) . . . . ?
C27 C28 C29 N1 0.4(10) . . . . ?
C27 S2 C30 C31 -60.4(6) . . . . ?
C27 S2 C30 C34 121.3(5) . . . . ?
C34 C30 C31 C32 -0.4(10) . . . . ?
S2 C30 C31 C32 -178.7(5) . . . . ?
C33 N2 C32 C31 0.5(9) . . . . ?
Ni1 N2 C32 C31 179.9(5) 2 . . . ?
C30 C31 C32 N2 -0.3(10) . . . . ?
C32 N2 C33 C34 -0.1(9) . . . . ?
Ni1 N2 C33 C34 -179.4(5) 2 . . . ?
N2 C33 C34 C30 -0.6(10) . . . . ?
C31 C30 C34 C33 0.9(9) . . . . ?
S2 C30 C34 C33 179.2(5) . . . . ?
C39 N3 C35 C36 -0.1(7) . . . . ?
Ni2 N3 C35 C36 179.4(4) . . . . ?
N3 C35 C36 C37 -0.5(8) . . . . ?
C35 C36 C37 C38 1.0(7) . . . . ?
C35 C36 C37 S1 176.9(4) . . . . ?
C40 S1 C37 C36 38.5(5) . . . . ?
C40 S1 C37 C38 -145.6(4) . . . . ?
C36 C37 C38 C39 -1.0(7) . . . . ?
S1 C37 C38 C39 -177.0(4) . . . . ?
C35 N3 C39 C38 0.2(7) . . . . ?
Ni2 N3 C39 C38 -179.4(4) . . . . ?
C37 C38 C39 N3 0.4(8) . . . . ?
C37 S1 C40 C41 -135.2(5) . . . . ?
C37 S1 C40 C44 47.7(5) . . . . ?
C44 C40 C41 C42 -3.0(9) . . . . ?
S1 C40 C41 C42 179.9(5) . . . . ?
C43 N4 C42 C41 -0.8(8) . . . . ?
Ni2 N4 C42 C41 176.6(5) 4 . . . ?
C40 C41 C42 N4 1.9(9) . . . . ?
C42 N4 C43 C44 1.0(8) . . . . ?
Ni2 N4 C43 C44 -176.4(4) 4 . . . ?
N4 C43 C44 C40 -2.1(9) . . . . ?
C41 C40 C44 C43 3.1(8) . . . . ?
S1 C40 C44 C43 -179.8(4) . . . . ?
